data_2010181
loop_
_publ_author_name
'Chen, W.'
'Teo, S.-B.'
'Teoh, S.-G.'
'Okechuwu, R.C.'

_publ_section_title
;
 2-Acetyl-3-methyl-4<i>H</i>-1,4-benzothiazine 1-oxide
;
_journal_issue 11
_journal_name_full 'Acta Crystallographica Section C'
_journal_page_first 1756
_journal_page_last 1758
_journal_paper_doi 10.1107/S0108270194001897
_journal_volume 50
_journal_year 1994
_chemical_formula_sum 'C11 H11 N O2 S'
_chemical_formula_weight 221.28
_space_group_IT_number 14
_space_group_name_Hall '-P 2yn'
_space_group_name_H-M_alt 'P 1 21/n 1'
_symmetry_cell_setting monoclinic
_symmetry_space_group_name_Hall '-P 2yn'
_symmetry_space_group_name_H-M 'P 1 21/n 1'
_atom_type_scat_source IntTabIV
_cell_angle_alpha 90.
_cell_angle_beta 96.26(2)
_cell_angle_gamma 90.
_cell_formula_units_Z 4
_cell_length_a 7.7630(10)
_cell_length_b 7.7510(10)
_cell_length_c 17.071(4)
_cell_measurement_reflns_used 25
_cell_measurement_temperature 300
_cell_measurement_theta_max 14
_cell_measurement_theta_min 13
_cell_volume 1021.1(3)
_diffrn_measurement_device 'Enraf-Nonius CAD-4'
_diffrn_measurement_method \w-2\q
_diffrn_radiation_type MoK\a
_diffrn_radiation_wavelength 0.71073
_diffrn_reflns_limit_h_max 9
_diffrn_reflns_limit_h_min 0
_diffrn_reflns_limit_k_max 9
_diffrn_reflns_limit_k_min 0
_diffrn_reflns_limit_l_max 20
_diffrn_reflns_limit_l_min -20
_diffrn_reflns_number 2090
_diffrn_reflns_theta_max 25
_diffrn_standards_decay_% '-0.204% h^-1^'
_diffrn_standards_interval_count 400
_diffrn_standards_number 3
_exptl_absorpt_coefficient_mu 0.28
_exptl_absorpt_correction_T_max 0.9977
_exptl_absorpt_correction_T_min 0.9671
_exptl_absorpt_correction_type 'empirical (DIFABS; Walker & Stuart, 1983)'
_exptl_crystal_colour brown
_exptl_crystal_density_diffrn 1.439
_exptl_crystal_description 'thick needles'
_exptl_crystal_size_max XX
_exptl_crystal_size_mid XX
_exptl_crystal_size_min <0.3
_refine_diff_density_max 0.633
_refine_diff_density_min -0.238
_refine_ls_extinction_method none
_refine_ls_goodness_of_fit_obs 0.75
_refine_ls_hydrogen_treatment noref
_refine_ls_number_parameters 136
_refine_ls_number_reflns 1267
_refine_ls_R_factor_obs 0.041
_refine_ls_shift/esd_max 0.19
_refine_ls_structure_factor_coef F
_refine_ls_weighting_details 'w = 1/[F^2^ + (0.02F)^2^ + 1]'
_refine_ls_weighting_scheme calc
_refine_ls_wR_factor_obs 0.047
_reflns_number_observed 1267
_reflns_number_total 1784
_reflns_observed_criterion I>3\s(I)
_cod_data_source_file hl1049.cif
_cod_data_source_block hl1049_structure_2
_cod_depositor_comments
;
The following automatic conversions were performed:

'_refine_ls_weighting_scheme' value 'w = 1/[F^2^ + (0.02F)^2^ + 1]'
was changed to 'calc'. New tag '_refine_ls_weighting_details' was
created. The value of the new tag was set to 'w = 1/[F^2^ +
(0.02F)^2^ + 1]'.

Automatic conversion script
Id: cif_fix_values 3143 2015-03-26 13:38:13Z robertas 
;
_cod_original_cell_volume 1021.0(3)
_cod_original_sg_symbol_H-M 'P 21/n'
_cod_original_formula_sum 'C11 H11 N1 O2 S1'
_cod_database_code 2010181

loop_
_space_group_symop_id
_space_group_symop_operation_xyz
1 x,y,z
2 -x+1/2,y+1/2,-z+1/2
3 -x,-y,-z
4 x+1/2,-y+1/2,z+1/2

loop_
_atom_site_aniso_label
_atom_site_aniso_U_11
_atom_site_aniso_U_22
_atom_site_aniso_U_33
_atom_site_aniso_U_12
_atom_site_aniso_U_13
_atom_site_aniso_U_23
S 0.0398(4) 0.0279(4) 0.0312(4) 0.0077(5) -0.0022(4) 0.0013(4)
O1 0.077(2) 0.056(2) 0.0320(10) 0.008(2) 0.0010(10) -0.0120(10)
O2 0.0500(10) 0.0270(10) 0.0380(10) -0.0010(10) 0.0050(10) 0.0040(10)
N 0.041(2) 0.0270(10) 0.0260(10) -0.0030(10) 0.0000(10) 0.0030(10)
C1 0.033(2) 0.032(2) 0.032(2) -0.001(2) 0.001(2) 0.000(2)
C2 0.041(2) 0.046(2) 0.036(2) 0.002(2) -0.009(2) 0.005(2)
C3 0.054(2) 0.057(3) 0.035(2) -0.011(2) -0.011(2) -0.006(2)
C4 0.060(2) 0.042(2) 0.043(2) -0.013(2) -0.002(2) -0.012(2)
C5 0.046(2) 0.029(2) 0.041(2) -0.005(2) 0.001(2) 0.000(2)
C6 0.032(2) 0.031(2) 0.029(2) -0.007(2) 0.001(2) 0.001(2)
C7 0.032(2) 0.033(2) 0.026(2) -0.003(2) 0.0020(10) 0.003(2)
C8 0.034(2) 0.033(2) 0.026(2) 0.000(2) 0.0010(10) 0.000(2)
C9 0.051(2) 0.041(2) 0.025(2) 0.002(2) 0.002(2) 0.006(2)
C10 0.035(2) 0.038(2) 0.038(2) -0.002(2) 0.008(2) -0.005(2)
C11 0.087(3) 0.039(2) 0.050(2) 0.008(2) 0.012(2) -0.009(2)

loop_
_atom_site_label
_atom_site_fract_x
_atom_site_fract_y
_atom_site_fract_z
S .21700(10) .25920(10) .47641(5)
O1 .3103(4) .2810(4) .7043(2)
O2 .3783(3) .3343(3) .4467(2)
N .3482(4) -.1015(4) .5317(2)
C1 .1798(5) .0591(5) .4278(2)
C2 .0876(5) .0632(6) .3526(2)
C3 .0810(6) -.0814(6) .3067(2)
C4 .1639(5) -.2306(6) .3341(2)
C5 .2525(5) -.2376(5) .4083(2)
C6 .2601(5) -.0917(5) .4557(2)
C7 .3461(4) .0211(5) .5871(2)
C8 .2740(5) .1827(5) .5731(2)
C9 .4304(5) -.0371(5) .6662(2)
C10 .2677(5) .3131(5) .6352(2)
C11 .2082(7) .4916(6) .6126(3)
H1 .030 .166 .334
H2 .019 -.079 .256
H3 .159 -.329 .301
H4 .308 -.341 .427
H6 .470 -.152 .663
H7 .526 .036 .682
H8 .349 -.032 .704
H9 .211 .562 .658
H10 .283 .539 .578
H11 .093 .487 .587
H5 .414 -.202 .545

loop_
_geom_angle_atom_site_label_1
_geom_angle_atom_site_label_2
_geom_angle_atom_site_label_3
_geom_angle
_geom_angle_publ_flag
O2 S C1 106.1(2) yes
O2 S C8 108.0(2) yes
C1 S C8 99.0(2) yes
C6 N C7 124.9(3) yes
S C1 C2 116.9(3) yes
S C1 C6 122.3(3) yes
C2 C1 C6 120.0(3) yes
C1 C2 C3 119.4(4) yes
C2 C3 C4 120.4(4) yes
C3 C4 C5 120.9(4) yes
C4 C5 C6 119.3(4) yes
N C6 C1 121.3(3) yes
N C6 C5 118.8(3) yes
C1 C6 C5 119.9(3) yes
N C7 C8 123.7(3) yes
N C7 C9 112.5(3) yes
C8 C7 C9 123.8(3) yes
S C8 C7 121.5(3) yes
S C8 C10 114.8(3) yes
C7 C8 C10 122.9(3) yes
O1 C10 C8 122.1(4) yes
O1 C10 C11 118.9(4) yes
C8 C10 C11 118.9(3) yes

loop_
_geom_bond_atom_site_label_1
_geom_bond_atom_site_label_2
_geom_bond_distance
_geom_bond_publ_flag
S O2 1.517(3) yes
S C1 1.768(4) yes
S C8 1.765(3) yes
O1 C10 1.216(4) yes
N C6 1.402(4) yes
N C7 1.342(4) yes
C1 C2 1.400(5) yes
C1 C6 1.385(5) yes
C2 C3 1.365(6) yes
C3 C4 1.380(6) yes
C4 C5 1.375(5) yes
C5 C6 1.388(5) yes
C7 C8 1.382(5) yes
C7 C9 1.504(4) yes
C8 C10 1.469(5) yes
C10 C11 1.496(5) yes
